data_7107459
loop_
_publ_author_name
'Xiaoyan Shu'
'Songhui Chen'
'Jian Li'
'Zhenxia Chen'
'Linhong Weng'
'Xueshun Jia'
'Chunju Li'

_publ_section_title
;
 Highly effective binding of neutral dinitriles by simple pillar[5]arenes
;
_journal_name_full Chem.Commun.
_journal_page_first 2967
_journal_paper_doi 10.1039/c2cc00153e
_journal_volume 48
_journal_year 2012
_chemical_formula_sum 'C61 H76.5 N2 O10'
_chemical_formula_weight 997.74
_chemical_name_systematic
;
?
;
_space_group_IT_number 2
_symmetry_cell_setting triclinic
_symmetry_space_group_name_Hall '-P 1'
_symmetry_space_group_name_H-M 'P -1'
_atom_sites_solution_hydrogens geom
_atom_sites_solution_primary direct
_atom_sites_solution_secondary difmap
_audit_creation_method SHELXL-97
_cell_angle_alpha 102.210(2)
_cell_angle_beta 90.345(2)
_cell_angle_gamma 92.153(3)
_cell_formula_units_Z 4
_cell_length_a 13.3784(19)
_cell_length_b 20.944(3)
_cell_length_c 21.091(3)
_cell_measurement_reflns_used 9348
_cell_measurement_temperature 173(2)
_cell_measurement_theta_max 27.60
_cell_measurement_theta_min 2.21
_cell_volume 5771.3(14)
_computing_cell_refinement 'Bruker SAINT'
_computing_data_collection 'Bruker APEX2'
_computing_data_reduction 'Bruker SAINT'
_computing_molecular_graphics 'Bruker SHELXTL'
_computing_publication_material 'Bruker SHELXTL'
_computing_structure_refinement 'SHELXL-97 (Sheldrick, 1997)'
_computing_structure_solution 'SHELXS-97 (Sheldrick, 1990)'
_diffrn_ambient_temperature 173(2)
_diffrn_measured_fraction_theta_full 0.943
_diffrn_measured_fraction_theta_max 0.943
_diffrn_measurement_device_type 'Bruker APEX-II CCD'
_diffrn_measurement_method '\f and \w scans'
_diffrn_radiation_monochromator graphite
_diffrn_radiation_source 'fine-focus sealed tube'
_diffrn_radiation_type MoK\a
_diffrn_radiation_wavelength 0.71073
_diffrn_reflns_av_R_equivalents 0.0576
_diffrn_reflns_av_sigmaI/netI 0.1226
_diffrn_reflns_limit_h_max 16
_diffrn_reflns_limit_h_min -11
_diffrn_reflns_limit_k_max 25
_diffrn_reflns_limit_k_min -25
_diffrn_reflns_limit_l_max 23
_diffrn_reflns_limit_l_min -25
_diffrn_reflns_number 32311
_diffrn_reflns_theta_full 25.50
_diffrn_reflns_theta_max 25.50
_diffrn_reflns_theta_min 0.99
_diffrn_standards_number 0
_exptl_absorpt_coefficient_mu 0.077
_exptl_absorpt_correction_T_max 0.9885
_exptl_absorpt_correction_T_min 0.9810
_exptl_absorpt_correction_type multi-scan
_exptl_absorpt_process_details sadabs
_exptl_crystal_colour colourless
_exptl_crystal_density_diffrn 1.148
_exptl_crystal_density_method 'not measured'
_exptl_crystal_description BLOCK
_exptl_crystal_F_000 2146
_exptl_crystal_size_max 0.25
_exptl_crystal_size_mid 0.20
_exptl_crystal_size_min 0.15
_refine_diff_density_max 1.084
_refine_diff_density_min -0.462
_refine_diff_density_rms 0.102
_refine_ls_extinction_method none
_refine_ls_goodness_of_fit_ref 1.134
_refine_ls_hydrogen_treatment constr
_refine_ls_matrix_type full
_refine_ls_number_parameters 1240
_refine_ls_number_reflns 20274
_refine_ls_number_restraints 30
_refine_ls_restrained_S_all 1.136
_refine_ls_R_factor_all 0.2483
_refine_ls_R_factor_gt 0.1671
_refine_ls_shift/su_max 0.598
_refine_ls_shift/su_mean 0.031
_refine_ls_structure_factor_coef Fsqd
_refine_ls_weighting_details 'calc w=1/[\s^2^(Fo^2^)+(0.1367P)^2^+37.6728P] where P=(Fo^2^+2Fc^2^)/3'
_refine_ls_weighting_scheme calc
_refine_ls_wR_factor_gt 0.4015
_refine_ls_wR_factor_ref 0.4505
_reflns_number_gt 10089
_reflns_number_total 20274
_reflns_threshold_expression >2sigma(I)
_cod_data_source_file c2cc00153e.txt
_cod_data_source_block mo_10704b_0m
_cod_original_cell_volume 5771.1(14)
_cod_original_sg_symbol_H-M P-1
_cod_original_formula_sum 'C61 H76.50 N2 O10'
_cod_database_code 7107459

loop_
_symmetry_equiv_pos_as_xyz
'x, y, z'
'-x, -y, -z'

loop_
_atom_site_label
_atom_site_type_symbol
_atom_site_fract_x
_atom_site_fract_y
_atom_site_fract_z
_atom_site_U_iso_or_equiv
_atom_site_adp_type
_atom_site_occupancy
_atom_site_symmetry_multiplicity
_atom_site_calc_flag
_atom_site_refinement_flags
O1 O 0.6565(5) -0.2241(3) 0.1527(3) 0.0542(17) Uani 1 1 d .
O2 O 1.0151(5) -0.1326(4) 0.2762(3) 0.0628(18) Uani 1 1 d .
O3 O 0.3963(5) -0.0619(4) 0.2622(3) 0.076(2) Uani 1 1 d .
O4 O 0.7070(5) -0.1271(3) 0.4061(3) 0.0613(18) Uani 1 1 d .
O5 O 0.5870(5) 0.1096(3) 0.4510(3) 0.0510(16) Uani 1 1 d .
O6 O 0.5038(5) 0.1476(4) 0.2053(3) 0.077(2) Uani 1 1 d .
O7 O 0.8397(5) 0.2303(3) 0.3332(3) 0.0519(16) Uani 1 1 d .
O8 O 0.8113(5) 0.1319(4) 0.0696(3) 0.0639(19) Uani 1 1 d .
O9 O 1.1122(5) 0.0878(3) 0.2207(3) 0.0532(16) Uani 1 1 d .
O10 O 0.9040(5) -0.1067(3) 0.0468(3) 0.0537(17) Uani 1 1 d .
O11 O 0.5534(4) 0.6027(3) 0.1764(3) 0.0389(13) Uani 1 1 d .
O12 O 0.2498(4) 0.4956(3) 0.0038(3) 0.0421(14) Uani 1 1 d .
O13 O 0.5121(4) 0.3573(3) 0.1040(3) 0.0387(13) Uani 1 1 d .
O14 O 0.1036(4) 0.3133(3) 0.1034(2) 0.0427(14) Uani 1 1 d .
O15 O 0.3356(4) 0.2900(3) 0.3015(3) 0.0515(16) Uani 1 1 d .
O16 O -0.0333(4) 0.4008(3) 0.3291(3) 0.0482(15) Uani 1 1 d .
O17 O 0.2816(5) 0.4853(3) 0.4817(3) 0.0568(17) Uani 1 1 d .
O18 O 0.0209(4) 0.6460(3) 0.3921(3) 0.0432(14) Uani 1 1 d .
O19 O 0.4229(4) 0.6964(3) 0.4053(3) 0.0477(16) Uani 1 1 d .
O20 O 0.1853(4) 0.6825(3) 0.1870(3) 0.0428(14) Uani 1 1 d .
C1 C 0.7459(7) -0.2036(4) 0.1814(4) 0.047(2) Uani 1 1 d .
C2 C 0.8328(7) -0.1880(4) 0.1488(4) 0.051(2) Uani 1 1 d .
H2A H 0.8296 -0.1941 0.1029 0.061 Uiso 1 1 calc R
C3 C 0.9210(6) -0.1645(4) 0.1798(4) 0.043(2) Uani 1 1 d .
C4 C 0.9280(7) -0.1573(4) 0.2477(4) 0.048(2) Uani 1 1 d .
C5 C 0.8422(8) -0.1755(4) 0.2803(4) 0.053(3) Uani 1 1 d .
H5A H 0.8463 -0.1726 0.3258 0.064 Uiso 1 1 calc R
C6 C 0.7523(7) -0.1974(4) 0.2476(4) 0.044(2) Uani 1 1 d .
C7 C 0.6640(7) -0.2120(4) 0.2871(5) 0.056(3) Uani 1 1 d .
H7A H 0.6881 -0.2295 0.3242 0.067 Uiso 1 1 calc R
H7B H 0.6198 -0.2462 0.2599 0.067 Uiso 1 1 calc R
C8 C 0.6038(7) -0.1517(4) 0.3124(4) 0.043(2) Uani 1 1 d .
C9 C 0.5262(7) -0.1361(4) 0.2762(4) 0.053(3) Uani 1 1 d .
H9A H 0.5091 -0.1642 0.2357 0.063 Uiso 1 1 calc R
C10 C 0.4714(7) -0.0797(4) 0.2972(4) 0.051(3) Uani 1 1 d .
C11 C 0.4986(7) -0.0385(4) 0.3558(4) 0.046(2) Uani 1 1 d .
C12 C 0.5760(7) -0.0535(4) 0.3923(4) 0.048(2) Uani 1 1 d .
H12A H 0.5939 -0.0249 0.4323 0.057 Uiso 1 1 calc R
C13 C 0.6297(7) -0.1110(5) 0.3715(4) 0.046(2) Uani 1 1 d .
C14 C 0.4452(7) 0.0249(4) 0.3777(5) 0.052(2) Uani 1 1 d .
H14A H 0.3750 0.0187 0.3617 0.062 Uiso 1 1 calc R
H14B H 0.4443 0.0362 0.4257 0.062 Uiso 1 1 calc R
C15 C 0.4940(6) 0.0802(4) 0.3535(4) 0.042(2) Uiso 1 1 d .
C16 C 0.4739(8) 0.0895(5) 0.2917(5) 0.056(2) Uiso 1 1 d .
H16A H 0.4240 0.0622 0.2660 0.068 Uiso 1 1 calc R
C17 C 0.5250(6) 0.1383(5) 0.2652(5) 0.051(2) Uani 1 1 d .
C18 C 0.5954(7) 0.1778(5) 0.3026(4) 0.047(2) Uani 1 1 d .
C19 C 0.6176(6) 0.1700(4) 0.3638(4) 0.046(2) Uani 1 1 d .
H19A H 0.6671 0.1979 0.3893 0.056 Uiso 1 1 calc R
C20 C 0.5677(6) 0.1209(4) 0.3892(4) 0.041(2) Uani 1 1 d U
C21 C 0.6517(8) 0.2316(5) 0.2763(5) 0.058(3) Uani 1 1 d .
H21A H 0.6060 0.2498 0.2482 0.070 Uiso 1 1 calc R
H21B H 0.6734 0.2674 0.3130 0.070 Uiso 1 1 calc R
C22 C 0.7421(7) 0.2058(4) 0.2379(4) 0.044(2) Uani 1 1 d .
C23 C 0.8356(7) 0.2060(4) 0.2673(4) 0.042(2) Uani 1 1 d .
C24 C 0.9184(7) 0.1813(4) 0.2304(4) 0.040(2) Uani 1 1 d .
H24A H 0.9819 0.1811 0.2507 0.048 Uiso 1 1 calc R
C25 C 0.9067(6) 0.1577(4) 0.1650(4) 0.0362(19) Uani 1 1 d .
C26 C 0.8187(8) 0.1563(4) 0.1356(4) 0.050(2) Uani 1 1 d .
C27 C 0.7343(8) 0.1827(5) 0.1718(4) 0.054(2) Uani 1 1 d .
H27A H 0.6723 0.1843 0.1501 0.065 Uiso 1 1 calc R
C28 C 0.9961(7) 0.1276(4) 0.1270(4) 0.043(2) Uani 1 1 d .
H28A H 0.9888 0.1310 0.0811 0.052 Uiso 1 1 calc R
H28B H 1.0581 0.1524 0.1448 0.052 Uiso 1 1 calc R
C29 C 1.0054(6) 0.0564(4) 0.1302(4) 0.0363(19) Uani 1 1 d .
C30 C 1.0609(6) 0.0386(4) 0.1773(4) 0.045(2) Uani 1 1 d .
C31 C 1.0639(6) -0.0282(4) 0.1803(4) 0.044(2) Uani 1 1 d .
H31A H 1.1041 -0.0406 0.2127 0.052 Uiso 1 1 calc R
C32 C 1.0101(6) -0.0754(4) 0.1375(4) 0.039(2) Uani 1 1 d .
C33 C 0.9561(6) -0.0572(4) 0.0896(4) 0.042(2) Uani 1 1 d .
C34 C 0.9526(6) 0.0095(4) 0.0858(4) 0.042(2) Uani 1 1 d .
H34A H 0.9140 0.0218 0.0527 0.050 Uiso 1 1 calc R
C35 C 1.0111(7) -0.1466(4) 0.1423(4) 0.048(2) Uani 1 1 d .
H35A H 1.0734 -0.1544 0.1646 0.058 Uiso 1 1 calc R
H35B H 1.0100 -0.1747 0.0982 0.058 Uiso 1 1 calc R
C36 C 0.6467(8) -0.2263(5) 0.0844(4) 0.065(3) Uani 1 1 d .
H36A H 0.6914 -0.2592 0.0601 0.078 Uiso 1 1 calc R
H36B H 0.6669 -0.1832 0.0754 0.078 Uiso 1 1 calc R
C37 C 0.5413(8) -0.2435(5) 0.0626(5) 0.073(3) Uani 1 1 d .
H37A H 0.5353 -0.2448 0.0160 0.110 Uiso 1 1 calc R
H37B H 0.4974 -0.2106 0.0864 0.110 Uiso 1 1 calc R
H37C H 0.5219 -0.2865 0.0711 0.110 Uiso 1 1 calc R
C38 C 1.0225(9) -0.1219(7) 0.3457(6) 0.087(4) Uani 1 1 d .
H38A H 0.9685 -0.0935 0.3654 0.104 Uiso 1 1 calc R
H38B H 1.0140 -0.1642 0.3593 0.104 Uiso 1 1 calc R
C39 C 1.1158(14) -0.0924(12) 0.3675(8) 0.171(9) Uani 1 1 d .
H39A H 1.1196 -0.0850 0.4149 0.257 Uiso 1 1 calc R
H39B H 1.1240 -0.0506 0.3541 0.257 Uiso 1 1 calc R
H39C H 1.1690 -0.1212 0.3488 0.257 Uiso 1 1 calc R
C40 C 0.3579(10) -0.1019(7) 0.2056(6) 0.096(4) Uani 1 1 d .
H40A H 0.3246 -0.0743 0.1798 0.115 Uiso 1 1 calc R
H40B H 0.4143 -0.1225 0.1799 0.115 Uiso 1 1 calc R
C41 C 0.2906(11) -0.1506(7) 0.2144(8) 0.122(6) Uani 1 1 d .
H41A H 0.2703 -0.1775 0.1721 0.182 Uiso 1 1 calc R
H41B H 0.2317 -0.1310 0.2368 0.182 Uiso 1 1 calc R
H41C H 0.3220 -0.1780 0.2406 0.182 Uiso 1 1 calc R
C42 C 0.7314(9) -0.0898(6) 0.4681(5) 0.074(3) Uani 1 1 d .
H42A H 0.6725 -0.0885 0.4964 0.089 Uiso 1 1 calc R
H42B H 0.7503 -0.0444 0.4650 0.089 Uiso 1 1 calc R
C43 C 0.8164(11) -0.1189(8) 0.4968(6) 0.112(5) Uani 1 1 d .
H43A H 0.8326 -0.0927 0.5401 0.168 Uiso 1 1 calc R
H43B H 0.8749 -0.1194 0.4691 0.168 Uiso 1 1 calc R
H43C H 0.7973 -0.1637 0.5001 0.168 Uiso 1 1 calc R
C44 C 0.6581(7) 0.1510(5) 0.4915(4) 0.054(2) Uani 1 1 d .
H44A H 0.6416 0.1973 0.4951 0.065 Uiso 1 1 calc R
H44B H 0.7257 0.1447 0.4729 0.065 Uiso 1 1 calc R
C45 C 0.6558(9) 0.1341(6) 0.5568(5) 0.077(4) Uani 1 1 d .
H45A H 0.7045 0.1624 0.5857 0.116 Uiso 1 1 calc R
H45B H 0.6728 0.0883 0.5528 0.116 Uiso 1 1 calc R
H45C H 0.5887 0.1406 0.5748 0.116 Uiso 1 1 calc R
C46 C 0.4369(8) 0.1049(7) 0.1636(6) 0.086(4) Uani 1 1 d .
H46A H 0.3677 0.1113 0.1795 0.104 Uiso 1 1 calc R
H46B H 0.4535 0.0590 0.1626 0.104 Uiso 1 1 calc R
C47 C 0.4440(12) 0.1182(9) 0.0972(7) 0.134(7) Uani 1 1 d .
H47A H 0.3973 0.0885 0.0680 0.202 Uiso 1 1 calc R
H47B H 0.5123 0.1113 0.0815 0.202 Uiso 1 1 calc R
H47C H 0.4269 0.1635 0.0984 0.202 Uiso 1 1 calc R
C48 C 0.9348(8) 0.2320(5) 0.3649(4) 0.059(3) Uani 1 1 d .
H48A H 0.9846 0.2570 0.3443 0.071 Uiso 1 1 calc R
H48B H 0.9580 0.1870 0.3608 0.071 Uiso 1 1 calc R
C49 C 0.9250(10) 0.2633(6) 0.4339(5) 0.085(4) Uani 1 1 d .
H49A H 0.9898 0.2643 0.4560 0.128 Uiso 1 1 calc R
H49B H 0.8755 0.2384 0.4539 0.128 Uiso 1 1 calc R
H49C H 0.9032 0.3081 0.4375 0.128 Uiso 1 1 calc R
C50 C 0.7216(11) 0.1255(8) 0.0366(5) 0.106(5) Uani 1 1 d .
H50A H 0.6913 0.1687 0.0425 0.128 Uiso 1 1 calc R
H50B H 0.6752 0.0960 0.0544 0.128 Uiso 1 1 calc R
C51 C 0.7356(13) 0.0987(11) -0.0338(6) 0.162(9) Uani 1 1 d .
H51A H 0.6707 0.0947 -0.0565 0.243 Uiso 1 1 calc R
H51B H 0.7643 0.0555 -0.0398 0.243 Uiso 1 1 calc R
H51C H 0.7809 0.1281 -0.0516 0.243 Uiso 1 1 calc R
C52 C 1.1663(8) 0.0718(5) 0.2737(5) 0.063(3) Uani 1 1 d .
H52A H 1.2213 0.0427 0.2572 0.075 Uiso 1 1 calc R
H52B H 1.1212 0.0490 0.2995 0.075 Uiso 1 1 calc R
C53 C 1.2083(8) 0.1356(5) 0.3154(5) 0.067(3) Uani 1 1 d .
H53A H 1.2474 0.1263 0.3516 0.101 Uiso 1 1 calc R
H53B H 1.1531 0.1635 0.3324 0.101 Uiso 1 1 calc R
H53C H 1.2515 0.1582 0.2890 0.101 Uiso 1 1 calc R
C54 C 0.8378(7) -0.0890(5) 0.0007(4) 0.054(3) Uani 1 1 d .
H54A H 0.8749 -0.0640 -0.0272 0.065 Uiso 1 1 calc R
H54B H 0.7845 -0.0617 0.0230 0.065 Uiso 1 1 calc R
C55 C 0.7933(8) -0.1520(5) -0.0396(5) 0.066(3) Uani 1 1 d .
H55A H 0.7469 -0.1421 -0.0720 0.099 Uiso 1 1 calc R
H55B H 0.7573 -0.1763 -0.0114 0.099 Uiso 1 1 calc R
H55C H 0.8469 -0.1784 -0.0616 0.099 Uiso 1 1 calc R
C56 C 0.4795(5) 0.5748(4) 0.1341(3) 0.0269(17) Uani 1 1 d .
C57 C 0.3988(5) 0.6134(3) 0.1285(3) 0.0252(16) Uani 1 1 d .
C58 C 0.3226(6) 0.5878(4) 0.0846(3) 0.0337(19) Uani 1 1 d .
H58A H 0.2683 0.6143 0.0796 0.040 Uiso 1 1 calc R
C59 C 0.3233(6) 0.5239(4) 0.0475(3) 0.0300(17) Uani 1 1 d .
C60 C 0.4036(6) 0.4848(3) 0.0550(3) 0.0257(16) Uani 1 1 d .
C61 C 0.4792(5) 0.5114(4) 0.0973(3) 0.0269(16) Uani 1 1 d .
H61A H 0.5342 0.4852 0.1019 0.032 Uiso 1 1 calc R
C62 C 0.4031(6) 0.4135(3) 0.0196(3) 0.0293(17) Uani 1 1 d .
H62A H 0.4725 0.4003 0.0097 0.035 Uiso 1 1 calc R
H62B H 0.3652 0.4078 -0.0218 0.035 Uiso 1 1 calc R
C63 C 0.3546(5) 0.3708(3) 0.0621(3) 0.0257(16) Uiso 1 1 d .
C64 C 0.2519(6) 0.3603(4) 0.0607(3) 0.0304(17) Uani 1 1 d .
H64A H 0.2122 0.3776 0.0313 0.036 Uiso 1 1 calc R
C65 C 0.2059(5) 0.3245(4) 0.1023(3) 0.0288(17) Uani 1 1 d U
C66 C 0.2617(5) 0.3013(3) 0.1472(3) 0.0245(15) Uiso 1 1 d .
C67 C 0.3643(6) 0.3107(3) 0.1477(3) 0.0293(17) Uani 1 1 d .
H67A H 0.4038 0.2931 0.1769 0.035 Uiso 1 1 calc R
C68 C 0.4114(5) 0.3459(3) 0.1057(3) 0.0255(15) Uiso 1 1 d .
C69 C 0.2121(6) 0.2629(4) 0.1935(3) 0.0328(18) Uani 1 1 d .
H69A H 0.1525 0.2380 0.1717 0.039 Uiso 1 1 calc R
H69B H 0.2594 0.2310 0.2034 0.039 Uiso 1 1 calc R
C70 C 0.1803(6) 0.3069(3) 0.2568(3) 0.0286(17) Uani 1 1 d .
C71 C 0.0880(5) 0.3336(3) 0.2627(3) 0.0258(16) Uani 1 1 d U
H71A H 0.0430 0.3251 0.2266 0.031 Uiso 1 1 calc R
C72 C 0.0596(6) 0.3728(4) 0.3209(4) 0.0337(19) Uani 1 1 d .
C73 C 0.1224(6) 0.3849(4) 0.3739(3) 0.0296(18) Uani 1 1 d .
C74 C 0.2145(6) 0.3579(4) 0.3684(3) 0.0338(19) Uani 1 1 d .
H74A H 0.2589 0.3663 0.4047 0.041 Uiso 1 1 calc R
C75 C 0.2442(6) 0.3181(4) 0.3102(4) 0.0361(19) Uani 1 1 d .
C76 C 0.0917(7) 0.4296(4) 0.4372(4) 0.039(2) Uani 1 1 d .
H76A H 0.0183 0.4257 0.4419 0.047 Uiso 1 1 calc R
H76B H 0.1236 0.4158 0.4743 0.047 Uiso 1 1 calc R
C77 C 0.1226(6) 0.5006(4) 0.4383(3) 0.0318(18) Uani 1 1 d .
C78 C 0.0561(6) 0.5396(4) 0.4160(3) 0.0319(18) Uani 1 1 d .
H78A H -0.0096 0.5231 0.4029 0.038 Uiso 1 1 calc R
C79 C 0.0852(6) 0.6038(4) 0.4125(4) 0.0376(19) Uani 1 1 d .
C80 C 0.1790(6) 0.6284(4) 0.4316(3) 0.0325(17) Uiso 1 1 d .
C81 C 0.2444(6) 0.5897(4) 0.4542(4) 0.0392(19) Uiso 1 1 d .
H81A H 0.3103 0.6062 0.4668 0.047 Uiso 1 1 calc R
C82 C 0.2155(7) 0.5252(4) 0.4591(4) 0.042(2) Uani 1 1 d .
C83 C 0.2150(6) 0.6967(4) 0.4236(4) 0.040(2) Uani 1 1 d .
H83A H 0.1575 0.7258 0.4286 0.048 Uiso 1 1 calc R
H83B H 0.2647 0.7153 0.4581 0.048 Uiso 1 1 calc R
C84 C 0.2618(5) 0.6948(4) 0.3577(3) 0.0309(18) Uani 1 1 d .
C85 C 0.3656(6) 0.6930(4) 0.3506(4) 0.037(2) Uani 1 1 d .
C86 C 0.4053(6) 0.6880(4) 0.2890(3) 0.0307(17) Uiso 1 1 d .
H86A H 0.4758 0.6869 0.2843 0.037 Uiso 1 1 calc R
C87 C 0.3477(6) 0.6848(3) 0.2358(3) 0.0310(18) Uani 1 1 d .
C88 C 0.2418(6) 0.6861(4) 0.2417(4) 0.037(2) Uani 1 1 d .
C89 C 0.2031(6) 0.6921(4) 0.3047(4) 0.038(2) Uani 1 1 d .
H89A H 0.1328 0.6944 0.3101 0.046 Uiso 1 1 calc R
C90 C 0.3929(6) 0.6819(4) 0.1696(3) 0.0302(17) Uani 1 1 d .
H90A H 0.4612 0.7024 0.1755 0.036 Uiso 1 1 calc R
H90B H 0.3526 0.7081 0.1458 0.036 Uiso 1 1 calc R
C91 C 0.6456(6) 0.5685(4) 0.1755(4) 0.042(2) Uani 1 1 d .
H91A H 0.6738 0.5599 0.1314 0.050 Uiso 1 1 calc R
H91B H 0.6331 0.5262 0.1884 0.050 Uiso 1 1 calc R
C92 C 0.7159(7) 0.6107(6) 0.2218(6) 0.078(4) Uani 1 1 d .
H92A H 0.7793 0.5889 0.2224 0.117 Uiso 1 1 calc R
H92B H 0.6872 0.6188 0.2653 0.117 Uiso 1 1 calc R
H92C H 0.7278 0.6524 0.2085 0.117 Uiso 1 1 calc R
C93 C 0.1734(8) 0.5353(5) -0.0094(5) 0.061(3) Uiso 1 1 d .
H93A H 0.2020 0.5734 -0.0250 0.073 Uiso 1 1 calc R
H93B H 0.1347 0.5515 0.0302 0.073 Uiso 1 1 calc R
C94 C 0.1065(9) 0.4929(6) -0.0615(6) 0.087(4) Uani 1 1 d .
H94A H 0.0509 0.5184 -0.0716 0.130 Uiso 1 1 calc R
H94B H 0.0800 0.4549 -0.0458 0.130 Uiso 1 1 calc R
H94C H 0.1454 0.4781 -0.1007 0.130 Uiso 1 1 calc R
C95 C 0.5761(6) 0.3265(5) 0.1426(5) 0.052(2) Uani 1 1 d .
H95A H 0.5634 0.2786 0.1320 0.062 Uiso 1 1 calc R
H95B H 0.5634 0.3428 0.1893 0.062 Uiso 1 1 calc R
C96 C 0.6812(7) 0.3432(6) 0.1272(6) 0.076(3) Uani 1 1 d .
H96A H 0.7272 0.3229 0.1527 0.114 Uiso 1 1 calc R
H96B H 0.6928 0.3907 0.1380 0.114 Uiso 1 1 calc R
H96C H 0.6927 0.3268 0.0809 0.114 Uiso 1 1 calc R
C97 C 0.0455(7) 0.3230(5) 0.0502(5) 0.059(3) Uani 1 1 d .
H97A H 0.0723 0.2983 0.0090 0.071 Uiso 1 1 calc R
H97B H 0.0466 0.3699 0.0488 0.071 Uiso 1 1 calc R
C98 C -0.0599(7) 0.2988(7) 0.0597(6) 0.079(4) Uani 1 1 d .
H98A H -0.1026 0.3050 0.0237 0.119 Uiso 1 1 calc R
H98B H -0.0854 0.3234 0.1007 0.119 Uiso 1 1 calc R
H98C H -0.0600 0.2522 0.0607 0.119 Uiso 1 1 calc R
C99 C 0.3953(8) 0.2872(5) 0.3571(5) 0.058(3) Uani 1 1 d .
H99A H 0.4322 0.2463 0.3485 0.070 Uiso 1 1 calc R
H99B H 0.3512 0.2866 0.3945 0.070 Uiso 1 1 calc R
C100 C 0.4666(8) 0.3431(6) 0.3732(5) 0.072(3) Uani 1 1 d .
H10A H 0.5058 0.3399 0.4118 0.108 Uiso 1 1 calc R
H10B H 0.4302 0.3837 0.3821 0.108 Uiso 1 1 calc R
H10C H 0.5115 0.3431 0.3367 0.108 Uiso 1 1 calc R
C101 C -0.1061(7) 0.3846(5) 0.2787(5) 0.062(3) Uani 1 1 d .
H10D H -0.1188 0.3367 0.2667 0.075 Uiso 1 1 calc R
H10E H -0.0831 0.4001 0.2399 0.075 Uiso 1 1 calc R
C102 C -0.1999(8) 0.4181(7) 0.3044(8) 0.110(5) Uani 1 1 d .
H10F H -0.2528 0.4080 0.2711 0.164 Uiso 1 1 calc R
H10G H -0.1864 0.4655 0.3159 0.164 Uiso 1 1 calc R
H10H H -0.2215 0.4026 0.3431 0.164 Uiso 1 1 calc R
C103 C 0.338(2) 0.5091(9) 0.5292(10) 0.255(18) Uani 1 1 d .
H10I H 0.2996 0.5364 0.5639 0.306 Uiso 1 1 calc R
H10J H 0.3917 0.5373 0.5157 0.306 Uiso 1 1 calc R
C104 C 0.387(2) 0.4524(10) 0.5557(9) 0.225(15) Uani 1 1 d .
H10K H 0.4344 0.4711 0.5907 0.338 Uiso 1 1 calc R
H10L H 0.4213 0.4239 0.5206 0.338 Uiso 1 1 calc R
H10M H 0.3340 0.4268 0.5725 0.338 Uiso 1 1 calc R
C105 C -0.0820(6) 0.6268(5) 0.3819(4) 0.047(2) Uani 1 1 d .
H10N H -0.1094 0.6127 0.4205 0.057 Uiso 1 1 calc R
H10O H -0.0907 0.5900 0.3439 0.057 Uiso 1 1 calc R
C106 C -0.1349(8) 0.6858(5) 0.3702(6) 0.072(3) Uani 1 1 d .
H10P H -0.2064 0.6746 0.3624 0.108 Uiso 1 1 calc R
H10Q H -0.1065 0.6995 0.3322 0.108 Uiso 1 1 calc R
H10R H -0.1263 0.7216 0.4083 0.108 Uiso 1 1 calc R
C107 C 0.5262(7) 0.7139(6) 0.4018(4) 0.060(3) Uani 1 1 d .
H10S H 0.5344 0.7516 0.3805 0.072 Uiso 1 1 calc R
H10T H 0.5619 0.6768 0.3760 0.072 Uiso 1 1 calc R
C108 C 0.5688(8) 0.7318(6) 0.4706(5) 0.076(3) Uani 1 1 d .
H10U H 0.6403 0.7433 0.4693 0.115 Uiso 1 1 calc R
H10V H 0.5594 0.6944 0.4914 0.115 Uiso 1 1 calc R
H10W H 0.5340 0.7692 0.4954 0.115 Uiso 1 1 calc R
C109 C 0.0806(6) 0.6915(5) 0.1944(4) 0.048(2) Uani 1 1 d .
H10X H 0.0681 0.7361 0.2192 0.058 Uiso 1 1 calc R
H10Y H 0.0503 0.6594 0.2177 0.058 Uiso 1 1 calc R
C110 C 0.0362(8) 0.6813(5) 0.1262(5) 0.064(3) Uani 1 1 d .
N1 N -0.0360(9) 0.5319(7) 0.2221(5) 0.104(4) Uani 1 1 d .
N2 N 0.5585(11) 0.4658(8) 0.2766(7) 0.124(5) Uani 1 1 d .
C111 C 0.4781(11) 0.4812(7) 0.2859(6) 0.081(4) Uani 1 1 d .
C112 C 0.3786(9) 0.4998(7) 0.3021(6) 0.085(4) Uani 1 1 d .
H11A H 0.3789 0.5467 0.3233 0.102 Uiso 1 1 calc R
H11B H 0.3510 0.4743 0.3329 0.102 Uiso 1 1 calc R
C113 C 0.3127(9) 0.4874(6) 0.2407(6) 0.080(4) Uani 1 1 d .
H11C H 0.3397 0.5135 0.2102 0.096 Uiso 1 1 calc R
H11D H 0.3137 0.4406 0.2190 0.096 Uiso 1 1 calc R
C114 C 0.2086(9) 0.5052(5) 0.2570(5) 0.071(3) Uani 1 1 d .
H11E H 0.2079 0.5514 0.2806 0.086 Uiso 1 1 calc R
H11F H 0.1805 0.4775 0.2857 0.086 Uiso 1 1 calc R
C115 C 0.1450(10) 0.4961(7) 0.1961(5) 0.082(4) Uani 1 1 d .
H11G H 0.1749 0.5222 0.1666 0.099 Uiso 1 1 calc R
H11H H 0.1435 0.4495 0.1736 0.099 Uiso 1 1 calc R
C116 C 0.0443(10) 0.5159(6) 0.2111(5) 0.066(3) Uani 1 1 d .
N3 N 0.930(2) 0.0690(11) 0.4283(12) 0.261(13) Uani 1 1 d D
N4 N 0.5765(15) -0.0513(10) 0.0957(10) 0.200(9) Uani 1 1 d D
C117 C 0.8795(16) 0.0509(12) 0.3834(10) 0.147(8) Uiso 1 1 d D
C118 C 0.871(2) 0.034(2) 0.3145(11) 0.34(2) Uiso 1 1 d D
H11I H 0.8973 0.0704 0.2961 0.403 Uiso 1 1 calc R
H11J H 0.9117 -0.0046 0.2982 0.403 Uiso 1 1 calc R
C119 C 0.7751(18) 0.0190(18) 0.2939(10) 0.272(16) Uiso 1 1 d D
H11K H 0.7335 0.0568 0.3108 0.327 Uiso 1 1 calc R
H11L H 0.7488 -0.0187 0.3111 0.327 Uiso 1 1 calc R
C120 C 0.7687(18) 0.0039(16) 0.2266(11) 0.259(15) Uiso 1 1 d D
H12B H 0.7933 0.0428 0.2108 0.311 Uiso 1 1 calc R
H12C H 0.8153 -0.0314 0.2108 0.311 Uiso 1 1 calc R
C121 C 0.679(2) -0.0149(17) 0.1986(12) 0.265(15) Uiso 1 1 d D
H12D H 0.6363 0.0206 0.2204 0.317 Uiso 1 1 calc R
H12E H 0.6597 -0.0527 0.2179 0.317 Uiso 1 1 calc R
C122 C 0.633(2) -0.0332(14) 0.1358(12) 0.167(10) Uiso 1 1 d D

loop_
_atom_site_aniso_label
_atom_site_aniso_U_11
_atom_site_aniso_U_22
_atom_site_aniso_U_33
_atom_site_aniso_U_23
_atom_site_aniso_U_13
_atom_site_aniso_U_12
O1 0.056(4) 0.050(4) 0.048(4) -0.005(3) 0.013(3) -0.021(3)
O2 0.058(5) 0.075(5) 0.056(4) 0.014(3) 0.005(4) 0.006(4)
O3 0.048(4) 0.092(6) 0.065(5) -0.034(4) -0.016(4) -0.003(4)
O4 0.077(5) 0.058(4) 0.045(4) 0.001(3) 0.011(4) 0.007(4)
O5 0.059(4) 0.041(4) 0.049(4) 0.003(3) -0.010(3) -0.019(3)
O6 0.054(5) 0.116(7) 0.060(5) 0.014(4) -0.032(4) 0.025(4)
O7 0.068(4) 0.050(4) 0.032(3) -0.004(3) 0.008(3) -0.006(3)
O8 0.074(5) 0.080(5) 0.031(3) -0.002(3) -0.013(3) 0.010(4)
O9 0.056(4) 0.045(4) 0.053(4) 0.000(3) -0.011(3) -0.011(3)
O10 0.066(4) 0.045(4) 0.046(4) 0.003(3) -0.003(3) -0.018(3)
O11 0.034(3) 0.036(3) 0.042(3) -0.002(2) -0.006(3) 0.000(3)
O12 0.044(4) 0.037(3) 0.043(3) 0.002(3) -0.015(3) 0.005(3)
O13 0.037(3) 0.040(3) 0.043(3) 0.020(3) 0.000(3) -0.002(3)
O14 0.039(3) 0.058(4) 0.033(3) 0.016(3) -0.004(3) -0.009(3)
O15 0.046(4) 0.071(5) 0.032(3) -0.003(3) -0.004(3) 0.021(3)
O16 0.035(3) 0.052(4) 0.054(4) 0.002(3) 0.005(3) 0.001(3)
O17 0.061(4) 0.055(4) 0.051(4) 0.003(3) -0.023(3) 0.007(3)
O18 0.042(4) 0.034(3) 0.054(4) 0.009(3) -0.001(3) -0.002(3)
O19 0.044(4) 0.061(4) 0.037(3) 0.011(3) 0.002(3) -0.018(3)
O20 0.040(3) 0.048(4) 0.037(3) 0.003(3) -0.004(3) 0.002(3)
C1 0.063(6) 0.027(5) 0.046(5) -0.007(4) 0.017(5) -0.002(4)
C2 0.062(6) 0.034(5) 0.053(5) 0.003(4) 0.019(5) -0.002(4)
C3 0.040(5) 0.034(5) 0.049(5) 0.001(4) 0.011(4) -0.001(4)
C4 0.050(6) 0.040(5) 0.052(5) 0.005(4) -0.006(5) 0.008(4)
C5 0.084(8) 0.033(5) 0.047(5) 0.013(4) 0.014(5) 0.010(5)
C6 0.046(5) 0.024(4) 0.058(6) 0.004(4) 0.009(4) -0.008(4)
C7 0.069(7) 0.034(5) 0.062(6) 0.005(4) 0.024(5) -0.006(5)
C8 0.055(6) 0.026(5) 0.043(5) 0.001(4) 0.019(4) -0.011(4)
C9 0.059(6) 0.043(6) 0.045(5) -0.011(4) 0.014(5) -0.025(5)
C10 0.052(6) 0.040(5) 0.047(5) -0.018(4) 0.009(5) -0.017(5)
C11 0.035(5) 0.040(5) 0.055(5) -0.007(4) 0.013(4) -0.015(4)
C12 0.056(6) 0.034(5) 0.045(5) -0.006(4) 0.021(5) -0.015(4)
C13 0.044(5) 0.051(6) 0.042(5) 0.009(4) 0.007(4) -0.007(4)
C14 0.035(5) 0.051(6) 0.058(6) -0.016(4) 0.006(4) -0.002(4)
C17 0.021(5) 0.068(7) 0.058(6) -0.002(5) -0.026(4) 0.020(4)
C18 0.042(5) 0.053(6) 0.045(5) 0.004(4) -0.006(4) 0.026(4)
C19 0.038(5) 0.035(5) 0.058(6) -0.006(4) -0.001(4) -0.001(4)
C20 0.039(4) 0.039(4) 0.043(4) 0.003(3) -0.003(3) 0.001(3)
C21 0.074(7) 0.041(6) 0.060(6) 0.007(5) 0.015(5) 0.014(5)
C22 0.066(6) 0.029(5) 0.039(5) 0.007(4) 0.005(4) 0.007(4)
C23 0.064(6) 0.028(5) 0.030(4) 0.002(3) 0.005(4) -0.008(4)
C24 0.046(5) 0.030(5) 0.041(5) 0.007(4) 0.002(4) -0.015(4)
C25 0.045(5) 0.027(4) 0.036(4) 0.007(3) -0.006(4) -0.013(4)
C26 0.072(7) 0.043(5) 0.035(5) 0.010(4) 0.010(5) -0.006(5)
C27 0.067(7) 0.050(6) 0.049(5) 0.019(4) 0.002(5) 0.008(5)
C28 0.047(5) 0.042(5) 0.040(4) 0.008(4) 0.002(4) -0.014(4)
C29 0.038(5) 0.030(4) 0.036(4) -0.004(3) 0.006(4) -0.008(4)
C30 0.037(5) 0.047(6) 0.044(5) 0.001(4) 0.006(4) -0.019(4)
C31 0.026(4) 0.057(6) 0.048(5) 0.013(4) 0.001(4) 0.002(4)
C32 0.028(4) 0.045(5) 0.041(5) 0.004(4) 0.004(4) -0.003(4)
C33 0.042(5) 0.037(5) 0.041(5) -0.005(4) 0.012(4) -0.012(4)
C34 0.039(5) 0.049(5) 0.037(4) 0.009(4) 0.003(4) -0.014(4)
C35 0.043(5) 0.045(6) 0.051(5) 0.001(4) 0.004(4) -0.002(4)
C36 0.073(7) 0.065(7) 0.044(5) -0.015(5) 0.018(5) -0.018(6)
C37 0.082(8) 0.067(7) 0.059(6) -0.010(5) 0.024(6) -0.020(6)
C38 0.066(8) 0.129(12) 0.064(8) 0.017(7) -0.022(6) 0.004(8)
C39 0.136(17) 0.29(3) 0.082(11) 0.037(14) -0.027(11) -0.009(18)
C40 0.076(9) 0.092(10) 0.098(10) -0.027(8) 0.001(7) -0.014(8)
C41 0.099(11) 0.072(10) 0.172(16) -0.020(10) -0.003(11) -0.013(9)
C42 0.082(8) 0.087(9) 0.053(6) 0.013(6) -0.001(6) 0.015(7)
C43 0.121(12) 0.152(15) 0.059(8) 0.014(8) -0.010(8) 0.012(11)
C44 0.057(6) 0.048(6) 0.055(6) 0.008(4) -0.002(5) -0.014(5)
C45 0.090(9) 0.071(8) 0.072(7) 0.021(6) -0.014(7) -0.028(7)
C46 0.043(6) 0.156(13) 0.071(8) 0.046(8) -0.031(6) 0.029(7)
C47 0.119(13) 0.188(19) 0.091(11) 0.016(11) -0.035(10) 0.031(13)
C48 0.088(8) 0.048(6) 0.035(5) -0.001(4) 0.013(5) -0.017(5)
C49 0.099(9) 0.099(10) 0.042(6) -0.015(6) 0.005(6) -0.032(8)
C50 0.120(12) 0.154(15) 0.038(6) 0.005(7) -0.004(7) 0.012(10)
C51 0.130(14) 0.29(3) 0.047(8) 0.004(11) -0.028(9) 0.018(16)
C52 0.057(6) 0.073(7) 0.053(6) 0.008(5) -0.002(5) -0.028(6)
C53 0.054(6) 0.081(8) 0.059(6) -0.001(5) -0.005(5) -0.014(6)
C54 0.055(6) 0.053(6) 0.045(5) -0.007(4) 0.009(5) -0.014(5)
C55 0.069(7) 0.064(7) 0.056(6) -0.006(5) 0.006(5) -0.016(6)
C56 0.029(4) 0.029(4) 0.024(4) 0.008(3) 0.002(3) -0.003(3)
C57 0.024(4) 0.027(4) 0.025(4) 0.006(3) -0.002(3) -0.011(3)
C58 0.042(5) 0.026(4) 0.038(4) 0.017(3) 0.016(4) 0.009(4)
C59 0.035(4) 0.029(4) 0.026(4) 0.007(3) -0.003(3) -0.002(3)
C60 0.036(4) 0.022(4) 0.022(3) 0.010(3) 0.010(3) 0.000(3)
C61 0.027(4) 0.031(4) 0.025(4) 0.010(3) 0.003(3) 0.001(3)
C62 0.032(4) 0.030(4) 0.026(4) 0.008(3) 0.002(3) -0.003(3)
C64 0.041(5) 0.031(4) 0.018(3) 0.004(3) -0.004(3) -0.001(4)
C65 0.027(3) 0.029(3) 0.028(3) 0.000(3) -0.004(3) -0.006(3)
C67 0.040(5) 0.027(4) 0.020(3) 0.005(3) -0.011(3) -0.001(3)
C69 0.041(5) 0.027(4) 0.026(4) -0.002(3) -0.001(3) -0.009(4)
C70 0.033(4) 0.028(4) 0.025(4) 0.008(3) 0.004(3) -0.016(3)
C71 0.024(3) 0.028(3) 0.023(3) 0.003(2) -0.011(3) -0.014(3)
C72 0.025(4) 0.031(4) 0.043(5) 0.005(3) 0.005(4) -0.012(3)
C73 0.029(4) 0.029(4) 0.029(4) 0.003(3) 0.006(3) -0.012(3)
C74 0.038(5) 0.041(5) 0.018(3) -0.001(3) -0.010(3) -0.010(4)
C75 0.041(5) 0.037(5) 0.028(4) 0.002(3) 0.003(4) -0.003(4)
C76 0.050(5) 0.034(5) 0.032(4) 0.004(3) 0.019(4) -0.003(4)
C77 0.037(5) 0.034(4) 0.020(3) -0.004(3) 0.004(3) -0.004(4)
C78 0.020(4) 0.037(5) 0.033(4) -0.005(3) 0.002(3) -0.012(3)
C79 0.043(5) 0.035(5) 0.032(4) 0.000(3) 0.009(4) -0.002(4)
C82 0.051(6) 0.039(5) 0.029(4) -0.006(4) 0.000(4) 0.006(4)
C83 0.044(5) 0.038(5) 0.031(4) -0.007(3) 0.005(4) -0.018(4)
C84 0.025(4) 0.034(4) 0.029(4) -0.004(3) -0.002(3) -0.016(3)
C85 0.042(5) 0.036(5) 0.030(4) 0.003(3) -0.006(4) -0.015(4)
C87 0.034(4) 0.022(4) 0.035(4) 0.003(3) 0.009(3) -0.006(3)
C88 0.041(5) 0.031(5) 0.035(4) -0.003(3) 0.003(4) -0.009(4)
C89 0.028(4) 0.037(5) 0.044(5) -0.001(4) 0.010(4) -0.010(4)
C90 0.029(4) 0.028(4) 0.031(4) 0.002(3) -0.004(3) -0.005(3)
C91 0.035(5) 0.043(5) 0.044(5) -0.001(4) -0.010(4) 0.009(4)
C92 0.038(6) 0.079(8) 0.102(9) -0.016(7) -0.033(6) 0.014(5)
C94 0.067(8) 0.108(10) 0.072(8) -0.013(7) -0.038(6) 0.029(7)
C95 0.040(5) 0.056(6) 0.065(6) 0.030(5) -0.007(5) 0.000(5)
C96 0.035(6) 0.091(9) 0.116(10) 0.054(8) -0.001(6) 0.006(6)
C97 0.049(6) 0.066(7) 0.067(6) 0.027(5) 0.007(5) 0.000(5)
C98 0.040(6) 0.128(11) 0.084(8) 0.054(8) -0.004(6) 0.004(6)
C99 0.057(6) 0.063(7) 0.053(6) 0.007(5) -0.001(5) 0.013(5)
C100 0.061(7) 0.083(9) 0.069(7) 0.010(6) -0.001(6) 0.008(6)
C101 0.043(6) 0.053(6) 0.090(8) 0.013(5) -0.006(6) -0.004(5)
C102 0.040(7) 0.118(12) 0.155(14) -0.008(10) -0.020(8) 0.015(7)
C103 0.42(4) 0.112(14) 0.19(2) -0.074(13) -0.24(3) 0.157(19)
C104 0.37(4) 0.17(2) 0.122(15) -0.028(13) -0.16(2) 0.11(2)
C105 0.043(5) 0.052(6) 0.047(5) 0.012(4) -0.010(4) 0.002(4)
C106 0.061(7) 0.064(7) 0.088(8) 0.013(6) -0.018(6) 0.008(6)
C107 0.049(6) 0.081(8) 0.052(6) 0.021(5) 0.003(5) -0.008(5)
C108 0.059(7) 0.107(10) 0.063(7) 0.020(6) -0.010(6) -0.004(7)
C109 0.043(5) 0.042(5) 0.060(6) 0.009(4) 0.004(4) 0.006(4)
C110 0.061(7) 0.061(7) 0.060(6) -0.010(5) -0.022(5) 0.020(5)
N1 0.078(8) 0.154(12) 0.087(8) 0.038(7) 0.004(6) 0.026(8)
N2 0.110(11) 0.156(14) 0.120(10) 0.055(9) 0.032(9) 0.025(10)
C111 0.076(9) 0.095(10) 0.079(8) 0.036(7) 0.010(7) 0.009(8)
C112 0.071(8) 0.106(11) 0.074(8) 0.015(7) -0.009(7) -0.001(7)
C113 0.095(9) 0.057(7) 0.088(8) 0.009(6) 0.047(7) 0.010(6)
C114 0.096(9) 0.046(6) 0.068(7) 0.003(5) 0.029(6) -0.006(6)
C115 0.100(10) 0.096(10) 0.050(6) 0.008(6) -0.009(7) 0.023(8)
C116 0.078(9) 0.063(7) 0.057(6) 0.017(5) -0.009(6) -0.002(7)
N3 0.29(3) 0.147(19) 0.35(4) 0.06(2) -0.06(3) 0.021(19)
N4 0.21(2) 0.158(18) 0.23(2) 0.021(16) 0.079(18) 0.084(16)

loop_
_atom_type_symbol
_atom_type_description
_atom_type_scat_dispersion_real
_atom_type_scat_dispersion_imag
_atom_type_scat_source
C C 0.0033 0.0016 'International Tables Vol C Tables 4.2.6.8 and 6.1.1.4'
H H 0.0000 0.0000 'International Tables Vol C Tables 4.2.6.8 and 6.1.1.4'
O O 0.0106 0.0060 'International Tables Vol C Tables 4.2.6.8 and 6.1.1.4'
N N 0.0061 0.0033 'International Tables Vol C Tables 4.2.6.8 and 6.1.1.4'

loop_
_geom_angle_atom_site_label_1
_geom_angle_atom_site_label_2
_geom_angle_atom_site_label_3
_geom_angle
C1 O1 C36 117.6(7)
C4 O2 C38 117.9(8)
C10 O3 C40 122.6(9)
C13 O4 C42 120.5(8)
C20 O5 C44 118.6(6)
C17 O6 C46 121.1(9)
C23 O7 C48 117.3(7)
C50 O8 C26 122.2(9)
C30 O9 C52 119.2(7)
C33 O10 C54 118.2(7)
C56 O11 C91 117.8(6)
C59 O12 C93 117.7(7)
C68 O13 C95 118.9(6)
C65 O14 C97 118.4(6)
C75 O15 C99 119.0(6)
C72 O16 C101 119.6(7)
C103 O17 C82 119.5(9)
C79 O18 C105 118.9(6)
C85 O19 C107 117.1(6)
C88 O20 C109 117.9(6)
O1 C1 C6 116.9(8)
O1 C1 C2 125.2(8)
C6 C1 C2 117.9(9)
C3 C2 C1 123.7(8)
C3 C2 H2A 118.2
C1 C2 H2A 118.2
C2 C3 C4 118.9(8)
C2 C3 C35 121.3(8)
C4 C3 C35 119.8(8)
O2 C4 C3 116.9(8)
O2 C4 C5 125.5(8)
C3 C4 C5 117.6(8)
C6 C5 C4 122.1(8)
C6 C5 H5A 118.9
C4 C5 H5A 118.9
C1 C6 C5 119.7(8)
C1 C6 C7 122.1(8)
C5 C6 C7 118.1(8)
C6 C7 C8 112.4(7)
C6 C7 H7A 109.1
C8 C7 H7A 109.1
C6 C7 H7B 109.1
C8 C7 H7B 109.1
H7A C7 H7B 107.9
C9 C8 C13 119.7(9)
C9 C8 C7 120.5(8)
C13 C8 C7 119.7(9)
C8 C9 C10 121.9(8)
C8 C9 H9A 119.0
C10 C9 H9A 119.0
O3 C10 C11 118.0(9)
O3 C10 C9 123.7(8)
C11 C10 C9 118.2(10)
C12 C11 C10 120.3(9)
C12 C11 C14 120.2(8)
C10 C11 C14 119.4(9)
C11 C12 C13 121.2(8)
C11 C12 H12A 119.4
C13 C12 H12A 119.4
O4 C13 C8 118.6(9)
O4 C13 C12 122.8(8)
C8 C13 C12 118.6(9)
C15 C14 C11 112.4(7)
C15 C14 H14A 109.1
C11 C14 H14A 109.1
C15 C14 H14B 109.2
C11 C14 H14B 109.1
H14A C14 H14B 107.9
C20 C15 C16 116.9(8)
C20 C15 C14 121.8(8)
C16 C15 C14 121.0(8)
C15 C16 C17 122.5(9)
C15 C16 H16A 118.8
C17 C16 H16A 118.8
O6 C17 C18 119.5(10)
O6 C17 C16 122.0(8)
C18 C17 C16 118.4(9)
C19 C18 C17 120.8(9)
C19 C18 C21 119.0(8)
C17 C18 C21 120.2(8)
C18 C19 C20 120.4(8)
C18 C19 H19A 119.8
C20 C19 H19A 119.8
C15 C20 O5 115.3(7)
C15 C20 C19 121.0(8)
O5 C20 C19 123.7(7)
C22 C21 C18 111.6(8)
C22 C21 H21A 109.3
C18 C21 H21A 109.2
C22 C21 H21B 109.3
C18 C21 H21B 109.4
H21A C21 H21B 108.0
C27 C22 C23 117.9(9)
C27 C22 C21 120.3(9)
C23 C22 C21 121.7(8)
O7 C23 C22 115.7(8)
O7 C23 C24 123.8(8)
C22 C23 C24 120.5(7)
C25 C24 C23 119.5(8)
C25 C24 H24A 120.3
C23 C24 H24A 120.2
C26 C25 C24 121.6(8)
C26 C25 C28 119.9(7)
C24 C25 C28 118.3(8)
C25 C26 O8 119.0(9)
C25 C26 C27 119.8(8)
O8 C26 C27 121.1(9)
C22 C27 C26 120.5(9)
C22 C27 H27A 119.7
C26 C27 H27A 119.7
C29 C28 C25 111.9(6)
C29 C28 H28A 109.2
C25 C28 H28A 109.2
C29 C28 H28B 109.2
C25 C28 H28B 109.3
H28A C28 H28B 107.9
C30 C29 C34 119.9(8)
C30 C29 C28 121.5(7)
C34 C29 C28 118.5(8)
C29 C30 O9 117.3(8)
C29 C30 C31 119.7(7)
O9 C30 C31 123.1(8)
C32 C31 C30 121.3(8)
C32 C31 H31A 119.3
C30 C31 H31A 119.3
C33 C32 C31 118.5(8)
C33 C32 C35 120.5(7)
C31 C32 C35 121.0(8)
C32 C33 O10 116.4(8)
C32 C33 C34 120.9(7)
O10 C33 C34 122.7(8)
C29 C34 C33 119.7(8)
C29 C34 H34A 120.1
C33 C34 H34A 120.1
C32 C35 C3 110.7(7)
C32 C35 H35A 109.5
C3 C35 H35A 109.5
C32 C35 H35B 109.5
C3 C35 H35B 109.5
H35A C35 H35B 108.1
O1 C36 C37 110.0(8)
O1 C36 H36A 109.7
C37 C36 H36A 109.7
O1 C36 H36B 109.7
C37 C36 H36B 109.6
H36A C36 H36B 108.2
C36 C37 H37A 109.5
C36 C37 H37B 109.5
H37A C37 H37B 109.5
C36 C37 H37C 109.5
H37A C37 H37C 109.5
H37B C37 H37C 109.5
C39 C38 O2 110.3(12)
C39 C38 H38A 109.6
O2 C38 H38A 109.6
C39 C38 H38B 109.6
O2 C38 H38B 109.6
H38A C38 H38B 108.1
C38 C39 H39A 109.5
C38 C39 H39B 109.5
H39A C39 H39B 109.5
C38 C39 H39C 109.5
H39A C39 H39C 109.5
H39B C39 H39C 109.5
C41 C40 O3 115.4(13)
C41 C40 H40A 108.4
O3 C40 H40A 108.4
C41 C40 H40B 108.4
O3 C40 H40B 108.4
H40A C40 H40B 107.5
C40 C41 H41A 109.5
C40 C41 H41B 109.4
H41A C41 H41B 109.5
C40 C41 H41C 109.5
H41A C41 H41C 109.5
H41B C41 H41C 109.5
O4 C42 C43 110.1(10)
O4 C42 H42A 109.6
C43 C42 H42A 109.6
O4 C42 H42B 109.6
C43 C42 H42B 109.6
H42A C42 H42B 108.2
C42 C43 H43A 109.5
C42 C43 H43B 109.5
H43A C43 H43B 109.5
C42 C43 H43C 109.5
H43A C43 H43C 109.5
H43B C43 H43C 109.5
O5 C44 C45 108.1(7)
O5 C44 H44A 110.1
C45 C44 H44A 110.1
O5 C44 H44B 110.1
C45 C44 H44B 110.1
H44A C44 H44B 108.4
C44 C45 H45A 109.5
C44 C45 H45B 109.5
H45A C45 H45B 109.5
C44 C45 H45C 109.5
H45A C45 H45C 109.5
H45B C45 H45C 109.5
O6 C46 C47 109.3(12)
O6 C46 H46A 109.8
C47 C46 H46A 109.8
O6 C46 H46B 109.8
C47 C46 H46B 109.8
H46A C46 H46B 108.3
C46 C47 H47A 109.6
C46 C47 H47B 109.4
H47A C47 H47B 109.5
C46 C47 H47C 109.4
H47A C47 H47C 109.5
H47B C47 H47C 109.5
O7 C48 C49 109.0(9)
O7 C48 H48A 109.9
C49 C48 H48A 109.9
O7 C48 H48B 109.9
C49 C48 H48B 109.9
H48A C48 H48B 108.3
C48 C49 H49A 109.5
C48 C49 H49B 109.5
H49A C49 H49B 109.5
C48 C49 H49C 109.5
H49A C49 H49C 109.5
H49B C49 H49C 109.5
O8 C50 C51 110.8(12)
O8 C50 H50A 109.5
C51 C50 H50A 109.5
O8 C50 H50B 109.5
C51 C50 H50B 109.5
H50A C50 H50B 108.1
C50 C51 H51A 109.5
C50 C51 H51B 109.5
H51A C51 H51B 109.5
C50 C51 H51C 109.4
H51A C51 H51C 109.5
H51B C51 H51C 109.5
O9 C52 C53 107.4(9)
O9 C52 H52A 110.2
C53 C52 H52A 110.2
O9 C52 H52B 110.2
C53 C52 H52B 110.2
H52A C52 H52B 108.5
C52 C53 H53A 109.5
C52 C53 H53B 109.5
H53A C53 H53B 109.5
C52 C53 H53C 109.5
H53A C53 H53C 109.5
H53B C53 H53C 109.5
O10 C54 C55 106.7(8)
O10 C54 H54A 110.4
C55 C54 H54A 110.4
O10 C54 H54B 110.4
C55 C54 H54B 110.4
H54A C54 H54B 108.6
C54 C55 H55A 109.5
C54 C55 H55B 109.5
H55A C55 H55B 109.5
C54 C55 H55C 109.5
H55A C55 H55C 109.5
H55B C55 H55C 109.5
O11 C56 C61 124.6(7)
O11 C56 C57 116.3(6)
C61 C56 C57 119.1(7)
C56 C57 C58 118.5(7)
C56 C57 C90 121.4(6)
C58 C57 C90 120.1(7)
C57 C58 C59 122.0(7)
C57 C58 H58A 119.0
C59 C58 H58A 119.0
O12 C59 C58 124.7(7)
O12 C59 C60 116.5(6)
C58 C59 C60 118.9(7)
C61 C60 C59 118.4(7)
C61 C60 C62 121.1(7)
C59 C60 C62 120.4(7)
C60 C61 C56 123.1(7)
C60 C61 H61A 118.4
C56 C61 H61A 118.5
C60 C62 C63 109.4(6)
C60 C62 H62A 109.8
C63 C62 H62A 109.9
C60 C62 H62B 109.8
C63 C62 H62B 109.7
H62A C62 H62B 108.2
C68 C63 C64 119.0(6)
C68 C63 C62 120.8(6)
C64 C63 C62 120.0(6)
C63 C64 C65 120.6(7)
C63 C64 H64A 119.7
C65 C64 H64A 119.8
O14 C65 C66 116.3(6)
O14 C65 C64 122.9(7)
C66 C65 C64 120.7(7)
C65 C66 C67 118.6(6)
C65 C66 C69 121.2(6)
C67 C66 C69 120.2(6)
C66 C67 C68 121.1(7)
C66 C67 H67A 119.4
C68 C67 H67A 119.4
C63 C68 O13 116.1(6)
C63 C68 C67 119.9(7)
O13 C68 C67 124.0(6)
C70 C69 C66 112.6(6)
C70 C69 H69A 109.1
C66 C69 H69A 109.1
C70 C69 H69B 109.1
C66 C69 H69B 109.1
H69A C69 H69B 107.8
C71 C70 C75 119.2(7)
C71 C70 C69 121.2(7)
C75 C70 C69 119.5(7)
C70 C71 C72 120.6(7)
C70 C71 H71A 119.7
C72 C71 H71A 119.7
C73 C72 O16 116.5(7)
C73 C72 C71 120.9(7)
O16 C72 C71 122.6(7)
C74 C73 C72 118.7(7)
C74 C73 C76 120.7(7)
C72 C73 C76 120.6(7)
C73 C74 C75 121.2(7)
C73 C74 H74A 119.4
C75 C74 H74A 119.4
O15 C75 C70 116.5(7)
O15 C75 C74 124.0(7)
C70 C75 C74 119.4(8)
C77 C76 C73 110.9(6)
C77 C76 H76A 109.4
C73 C76 H76A 109.4
C77 C76 H76B 109.5
C73 C76 H76B 109.5
H76A C76 H76B 108.0
C82 C77 C78 119.8(7)
C82 C77 C76 121.1(8)
C78 C77 C76 119.1(7)
C77 C78 C79 120.1(7)
C77 C78 H78A 120.0
C79 C78 H78A 120.0
C80 C79 O18 116.6(7)
C80 C79 C78 120.6(8)
O18 C79 C78 122.7(7)
C79 C80 C81 119.1(7)
C79 C80 C83 121.4(7)
C81 C80 C83 119.3(7)
C80 C81 C82 120.9(8)
C80 C81 H81A 119.5
C82 C81 H81A 119.5
C77 C82 O17 119.1(8)
C77 C82 C81 119.5(8)
O17 C82 C81 121.4(8)
C84 C83 C80 111.8(6)
C84 C83 H83A 109.3
C80 C83 H83A 109.3
C84 C83 H83B 109.2
C80 C83 H83B 109.3
H83A C83 H83B 107.9
C89 C84 C85 119.1(7)
C89 C84 C83 120.2(7)
C85 C84 C83 120.6(7)
O19 C85 C86 123.5(7)
O19 C85 C84 117.6(7)
C86 C85 C84 118.9(7)
C87 C86 C85 122.6(7)
C87 C86 H86A 118.7
C85 C86 H86A 118.7
C86 C87 C88 119.6(7)
C86 C87 C90 121.6(7)
C88 C87 C90 118.8(7)
O20 C88 C89 124.7(7)
O20 C88 C87 118.4(7)
C89 C88 C87 117.0(7)
C84 C89 C88 122.8(7)
C84 C89 H89A 118.6
C88 C89 H89A 118.6
C87 C90 C57 114.3(6)
C87 C90 H90A 108.7
C57 C90 H90A 108.7
C87 C90 H90B 108.7
C57 C90 H90B 108.7
H90A C90 H90B 107.6
O11 C91 C92 107.4(7)
O11 C91 H91A 110.2
C92 C91 H91A 110.3
O11 C91 H91B 110.2
C92 C91 H91B 110.2
H91A C91 H91B 108.5
C91 C92 H92A 109.5
C91 C92 H92B 109.5
H92A C92 H92B 109.5
C91 C92 H92C 109.5
H92A C92 H92C 109.5
H92B C92 H92C 109.5
O12 C93 C94 106.5(8)
O12 C93 H93A 110.4
C94 C93 H93A 110.4
O12 C93 H93B 110.4
C94 C93 H93B 110.4
H93A C93 H93B 108.6
C93 C94 H94A 109.5
C93 C94 H94B 109.5
H94A C94 H94B 109.5
C93 C94 H94C 109.5
H94A C94 H94C 109.5
H94B C94 H94C 109.5
O13 C95 C96 107.1(7)
O13 C95 H95A 110.3
C96 C95 H95A 110.3
O13 C95 H95B 110.3
C96 C95 H95B 110.3
H95A C95 H95B 108.5
C95 C96 H96A 109.5
C95 C96 H96B 109.5
H96A C96 H96B 109.5
C95 C96 H96C 109.5
H96A C96 H96C 109.5
H96B C96 H96C 109.5
O14 C97 C98 107.2(7)
O14 C97 H97A 110.3
C98 C97 H97A 110.3
O14 C97 H97B 110.3
C98 C97 H97B 110.3
H97A C97 H97B 108.5
C97 C98 H98A 109.5
C97 C98 H98B 109.5
H98A C98 H98B 109.5
C97 C98 H98C 109.5
H98A C98 H98C 109.5
H98B C98 H98C 109.5
O15 C99 C100 111.5(9)
O15 C99 H99A 109.3
C100 C99 H99A 109.3
O15 C99 H99B 109.3
C100 C99 H99B 109.3
H99A C99 H99B 108.0
C99 C100 H10A 109.5
C99 C100 H10B 109.5
H10A C100 H10B 109.5
C99 C100 H10C 109.5
H10A C100 H10C 109.5
H10B C100 H10C 109.5
O16 C101 C102 106.6(9)
O16 C101 H10D 110.4
C102 C101 H10D 110.4
O16 C101 H10E 110.4
C102 C101 H10E 110.4
H10D C101 H10E 108.6
C101 C102 H10F 109.4
C101 C102 H10G 109.5
H10F C102 H10G 109.5
C101 C102 H10H 109.5
H10F C102 H10H 109.5
H10G C102 H10H 109.5
O17 C103 C104 109.7(14)
O17 C103 H10I 109.7
C104 C103 H10I 109.7
O17 C103 H10J 109.7
C104 C103 H10J 109.8
H10I C103 H10J 108.2
C103 C104 H10K 109.4
C103 C104 H10L 109.5
H10K C104 H10L 109.5
C103 C104 H10M 109.5
H10K C104 H10M 109.5
H10L C104 H10M 109.5
O18 C105 C106 106.6(7)
O18 C105 H10N 110.4
C106 C105 H10N 110.4
O18 C105 H10O 110.4
C106 C105 H10O 110.4
H10N C105 H10O 108.6
C105 C106 H10P 109.5
C105 C106 H10Q 109.4
H10P C106 H10Q 109.5
C105 C106 H10R 109.5
H10P C106 H10R 109.5
H10Q C106 H10R 109.5
O19 C107 C108 108.0(8)
O19 C107 H10S 110.1
C108 C107 H10S 110.1
O19 C107 H10T 110.1
C108 C107 H10T 110.1
H10S C107 H10T 108.4
C107 C108 H10U 109.5
C107 C108 H10V 109.5
H10U C108 H10V 109.5
C107 C108 H10W 109.5
H10U C108 H10W 109.5
H10V C108 H10W 109.5
O20 C109 C110 106.5(7)
O20 C109 H10X 110.5
C110 C109 H10X 110.4
O20 C109 H10Y 110.4
C110 C109 H10Y 110.4
H10X C109 H10Y 108.6
N2 C111 C112 176.0(14)
C111 C112 C113 110.0(11)
C111 C112 H11A 109.7
C113 C112 H11A 109.7
C111 C112 H11B 109.6
C113 C112 H11B 109.7
H11A C112 H11B 108.2
C114 C113 C112 110.5(10)
C114 C113 H11C 109.6
C112 C113 H11C 109.5
C114 C113 H11D 109.6
C112 C113 H11D 109.6
H11C C113 H11D 108.1
C113 C114 C115 110.4(10)
C113 C114 H11E 109.6
C115 C114 H11E 109.6
C113 C114 H11F 109.6
C115 C114 H11F 109.6
H11E C114 H11F 108.1
C116 C115 C114 111.1(10)
C116 C115 H11G 109.4
C114 C115 H11G 109.4
C116 C115 H11H 109.4
C114 C115 H11H 109.4
H11G C115 H11H 108.0
N1 C116 C115 179.0(13)
N3 C117 C118 148(3)
C119 C118 C117 113(2)
C119 C118 H11I 109.2
C117 C118 H11I 109.1
C119 C118 H11J 109.0
C117 C118 H11J 109.0
H11I C118 H11J 107.8
C118 C119 C120 111.2(19)
C118 C119 H11K 109.3
C120 C119 H11K 109.4
C118 C119 H11L 109.5
C120 C119 H11L 109.4
H11K C119 H11L 108.0
C121 C120 C119 118(2)
C121 C120 H12B 107.8
C119 C120 H12B 107.8
C121 C120 H12C 107.7
C119 C120 H12C 107.7
H12B C120 H12C 107.1
C120 C121 C122 140(3)
C120 C121 H12D 101.9
C122 C121 H12D 101.9
C120 C121 H12E 102.0
C122 C121 H12E 102.0
H12D C121 H12E 104.8
N4 C122 C121 162(3)

loop_
_geom_bond_atom_site_label_1
_geom_bond_atom_site_label_2
_geom_bond_distance
O1 C1 1.351(11)
O1 C36 1.435(11)
O2 C4 1.342(11)
O2 C38 1.437(12)
O3 C10 1.353(12)
O3 C40 1.389(13)
O4 C13 1.355(11)
O4 C42 1.403(12)
O5 C20 1.398(10)
O5 C44 1.414(10)
O6 C17 1.349(11)
O6 C46 1.405(14)
O7 C23 1.375(9)
O7 C48 1.428(12)
O8 C50 1.373(14)
O8 C26 1.379(10)
O9 C30 1.382(10)
O9 C52 1.432(11)
O10 C33 1.386(9)
O10 C54 1.427(11)
O11 C56 1.358(9)
O11 C91 1.447(10)
O12 C59 1.371(9)
O12 C93 1.405(11)
O13 C68 1.362(9)
O13 C95 1.436(10)
O14 C65 1.381(9)
O14 C97 1.414(10)
O15 C75 1.374(10)
O15 C99 1.427(11)
O16 C72 1.390(10)
O16 C101 1.415(11)
O17 C103 1.258(15)
O17 C82 1.388(10)
O18 C79 1.386(10)
O18 C105 1.421(10)
O19 C85 1.370(9)
O19 C107 1.422(10)
O20 C88 1.362(10)
O20 C109 1.426(10)
C1 C6 1.377(12)
C1 C2 1.415(12)
C2 C3 1.369(12)
C2 H2A 0.9500
C3 C4 1.409(12)
C3 C35 1.524(11)
C4 C5 1.422(13)
C5 C6 1.395(13)
C5 H5A 0.9500
C6 C7 1.508(12)
C7 C8 1.526(13)
C7 H7A 0.9900
C7 H7B 0.9900
C8 C9 1.375(13)
C8 C13 1.386(12)
C9 C10 1.405(13)
C9 H9A 0.9500
C10 C11 1.387(12)
C11 C12 1.372(13)
C11 C14 1.518(13)
C12 C13 1.415(13)
C12 H12A 0.9500
C14 C15 1.491(12)
C14 H14A 0.9900
C14 H14B 0.9900
C15 C20 1.386(11)
C15 C16 1.385(12)
C16 C17 1.420(14)
C16 H16A 0.9500
C17 C18 1.361(12)
C18 C19 1.367(12)
C18 C21 1.533(13)
C19 C20 1.405(12)
C19 H19A 0.9500
C21 C22 1.513(13)
C21 H21A 0.9900
C21 H21B 0.9900
C22 C27 1.378(12)
C22 C23 1.392(13)
C23 C24 1.409(12)
C24 C25 1.368(11)
C24 H24A 0.9500
C25 C26 1.324(12)
C25 C28 1.525(12)
C26 C27 1.429(13)
C27 H27A 0.9500
C28 C29 1.517(12)
C28 H28A 0.9900
C28 H28B 0.9900
C29 C30 1.360(12)
C29 C34 1.375(11)
C30 C31 1.416(12)
C31 C32 1.369(11)
C31 H31A 0.9500
C32 C33 1.365(12)
C32 C35 1.515(12)
C33 C34 1.419(12)
C34 H34A 0.9500
C35 H35A 0.9900
C35 H35B 0.9900
C36 C37 1.488(14)
C36 H36A 0.9900
C36 H36B 0.9900
C37 H37A 0.9800
C37 H37B 0.9800
C37 H37C 0.9800
C38 C39 1.403(19)
C38 H38A 0.9900
C38 H38B 0.9900
C39 H39A 0.9800
C39 H39B 0.9800
C39 H39C 0.9800
C40 C41 1.377(18)
C40 H40A 0.9900
C40 H40B 0.9900
C41 H41A 0.9800
C41 H41B 0.9800
C41 H41C 0.9800
C42 C43 1.493(17)
C42 H42A 0.9900
C42 H42B 0.9900
C43 H43A 0.9800
C43 H43B 0.9800
C43 H43C 0.9800
C44 C45 1.494(13)
C44 H44A 0.9900
C44 H44B 0.9900
C45 H45A 0.9800
C45 H45B 0.9800
C45 H45C 0.9800
C46 C47 1.486(18)
C46 H46A 0.9900
C46 H46B 0.9900
C47 H47A 0.9800
C47 H47B 0.9800
C47 H47C 0.9800
C48 C49 1.473(12)
C48 H48A 0.9900
C48 H48B 0.9900
C49 H49A 0.9800
C49 H49B 0.9800
C49 H49C 0.9800
C50 C51 1.487(17)
C50 H50A 0.9900
C50 H50B 0.9900
C51 H51A 0.9800
C51 H51B 0.9800
C51 H51C 0.9800
C52 C53 1.522(13)
C52 H52A 0.9900
C52 H52B 0.9900
C53 H53A 0.9800
C53 H53B 0.9800
C53 H53C 0.9800
C54 C55 1.508(12)
C54 H54A 0.9900
C54 H54B 0.9900
C55 H55A 0.9800
C55 H55B 0.9800
C55 H55C 0.9800
C56 C61 1.389(10)
C56 C57 1.391(10)
C57 C58 1.387(10)
C57 C90 1.516(10)
C58 C59 1.400(10)
C58 H58A 0.9500
C59 C60 1.403(10)
C60 C61 1.366(10)
C60 C62 1.521(10)
C61 H61A 0.9500
C62 C63 1.526(9)
C62 H62A 0.9900
C62 H62B 0.9900
C63 C68 1.385(10)
C63 C64 1.381(10)
C64 C65 1.400(10)
C64 H64A 0.9500
C65 C66 1.380(10)
C66 C67 1.379(10)
C66 C69 1.530(9)
C67 C68 1.404(10)
C67 H67A 0.9500
C69 C70 1.527(10)
C69 H69A 0.9900
C69 H69B 0.9900
C70 C71 1.370(11)
C70 C75 1.385(11)
C71 C72 1.389(10)
C71 H71A 0.9500
C72 C73 1.368(11)
C73 C74 1.371(11)
C73 C76 1.529(10)
C74 C75 1.398(10)
C74 H74A 0.9500
C76 C77 1.523(10)
C76 H76A 0.9900
C76 H76B 0.9900
C77 C82 1.361(11)
C77 C78 1.376(11)
C78 C79 1.403(11)
C78 H78A 0.9500
C79 C80 1.364(11)
C80 C81 1.366(11)
C80 C83 1.536(11)
C81 C82 1.415(11)
C81 H81A 0.9500
C83 C84 1.521(10)
C83 H83A 0.9900
C83 H83B 0.9900
C84 C89 1.353(11)
C84 C85 1.398(11)
C85 C86 1.391(10)
C86 C87 1.346(10)
C86 H86A 0.9500
C87 C88 1.424(11)
C87 C90 1.515(10)
C88 C89 1.411(10)
C89 H89A 0.9500
C90 H90A 0.9900
C90 H90B 0.9900
C91 C92 1.476(12)
C91 H91A 0.9900
C91 H91B 0.9900
C92 H92A 0.9800
C92 H92B 0.9800
C92 H92C 0.9800
C93 C94 1.521(14)
C93 H93A 0.9900
C93 H93B 0.9900
C94 H94A 0.9800
C94 H94B 0.9800
C94 H94C 0.9800
C95 C96 1.490(13)
C95 H95A 0.9900
C95 H95B 0.9900
C96 H96A 0.9800
C96 H96B 0.9800
C96 H96C 0.9800
C97 C98 1.508(13)
C97 H97A 0.9900
C97 H97B 0.9900
C98 H98A 0.9800
C98 H98B 0.9800
C98 H98C 0.9800
C99 C100 1.462(14)
C99 H99A 0.9900
C99 H99B 0.9900
C100 H10A 0.9800
C100 H10B 0.9800
C100 H10C 0.9800
C101 C102 1.508(16)
C101 H10D 0.9900
C101 H10E 0.9900
C102 H10F 0.9800
C102 H10G 0.9800
C102 H10H 0.9800
C103 C104 1.57(2)
C103 H10I 0.9900
C103 H10J 0.9900
C104 H10K 0.9800
C104 H10L 0.9800
C104 H10M 0.9800
C105 C106 1.512(13)
C105 H10N 0.9900
C105 H10O 0.9900
C106 H10P 0.9800
C106 H10Q 0.9800
C106 H10R 0.9800
C107 C108 1.522(13)
C107 H10S 0.9900
C107 H10T 0.9900
C108 H10U 0.9800
C108 H10V 0.9800
C108 H10W 0.9800
C109 C110 1.522(13)
C109 H10X 0.9900
C109 H10Y 0.9900
N1 C116 1.148(15)
N2 C111 1.140(16)
C111 C112 1.425(18)
C112 C113 1.532(16)
C112 H11A 0.9900
C112 H11B 0.9900
C113 C114 1.480(16)
C113 H11C 0.9900
C113 H11D 0.9900
C114 C115 1.510(15)
C114 H11E 0.9900
C114 H11F 0.9900
C115 C116 1.441(17)
C115 H11G 0.9900
C115 H11H 0.9900
N3 C117 1.146(15)
N4 C122 1.123(15)
C117 C118 1.423(16)
C118 C119 1.350(18)
C118 H11I 0.9900
C118 H11J 0.9900
C119 C120 1.388(17)
C119 H11K 0.9900
C119 H11L 0.9900
C120 C121 1.344(17)
C120 H12B 0.9900
C120 H12C 0.9900
C121 C122 1.427(15)
C121 H12D 0.9900
C121 H12E 0.9900
